data_2235620
loop_
_publ_author_name
'Al-Mehana, Wisam Naji Atiyah'
'Yahya, Rosiyah'
'Sonsudin, Faridah'
'Lo, Kong Mun'

_publ_section_title
;
 (<i>E</i>,<i>E</i>)-1,2-Bis[3-(prop-2-yn-1-yloxy)benzylidene]hydrazine
;
_journal_coeditor_code SU2430
_journal_issue 7
_journal_name_full 'Acta Crystallographica Section E'
_journal_page_first o2087
_journal_paper_doi 10.1107/S1600536812025524
_journal_volume 68
_journal_year 2012
_chemical_formula_iupac 'C20 H16 N2 O2'
_chemical_formula_moiety 'C20 H16 N2 O2'
_chemical_formula_sum 'C20 H16 N2 O2'
_chemical_formula_weight 316.35
_chemical_melting_point_gt 401
_chemical_melting_point_lt 403
_chemical_name_systematic
;
(<i>E</i>,<i>E</i>)-1,2-Bis[3-(prop-2-yn-1-yloxy)benzylidene]hydrazine
;
_space_group_IT_number 2
_symmetry_cell_setting triclinic
_symmetry_space_group_name_Hall '-P 1'
_symmetry_space_group_name_H-M 'P -1'
_atom_sites_solution_hydrogens geom
_atom_sites_solution_primary direct
_atom_sites_solution_secondary difmap
_audit_creation_method SHELXL-97
_cell_angle_alpha 67.986(7)
_cell_angle_beta 77.487(6)
_cell_angle_gamma 84.132(6)
_cell_formula_units_Z 1
_cell_length_a 4.5700(3)
_cell_length_b 9.4947(7)
_cell_length_c 9.8920(8)
_cell_measurement_reflns_used 1636
_cell_measurement_temperature 100(2)
_cell_measurement_theta_max 29.1258
_cell_measurement_theta_min 2.3097
_cell_volume 388.37(5)
_computing_cell_refinement '<i>CrysAlis Pro</i> (Agilent, 2012)'
_computing_data_collection '<i>CrysAlis Pro</i> (Agilent, 2012)'
_computing_data_reduction '<i>CrysAlis Pro</i> (Agilent, 2012)'
_computing_molecular_graphics 'X-SEED (Barbour, 2001)'
_computing_publication_material '<i>pubCIF</i> (Westrip, 2010)'
_computing_structure_refinement 'SHELXL-97 (Sheldrick, 2008)'
_computing_structure_solution 'SHELXS-97 (Sheldrick, 2008)'
_diffrn_ambient_temperature 100(2)
_diffrn_measured_fraction_theta_full 0.966
_diffrn_measured_fraction_theta_max 0.966
_diffrn_measurement_device_type 'Agilent SuperNova Dual (Cu at zero) Atlas'
_diffrn_measurement_method '\w scans'
_diffrn_radiation_monochromator mirror
_diffrn_radiation_source 'SuperNova (Mo) X-ray Source'
_diffrn_radiation_type MoK\a
_diffrn_radiation_wavelength 0.71073
_diffrn_reflns_av_R_equivalents 0.0267
_diffrn_reflns_av_sigmaI/netI 0.0355
_diffrn_reflns_limit_h_max 4
_diffrn_reflns_limit_h_min -5
_diffrn_reflns_limit_k_max 12
_diffrn_reflns_limit_k_min -12
_diffrn_reflns_limit_l_max 12
_diffrn_reflns_limit_l_min -12
_diffrn_reflns_number 2956
_diffrn_reflns_theta_full 27.49
_diffrn_reflns_theta_max 27.49
_diffrn_reflns_theta_min 2.31
_diffrn_standards_decay_% 0
_diffrn_standards_interval_count 0
_diffrn_standards_interval_time 0
_diffrn_standards_number 0
_exptl_absorpt_coefficient_mu 0.089
_exptl_absorpt_correction_T_max 1.00000
_exptl_absorpt_correction_T_min 0.43985
_exptl_absorpt_correction_type multi-scan
_exptl_absorpt_process_details '(<i>CrysAlis Pro</i>; Agilent, 2012)'
_exptl_crystal_colour colourless
_exptl_crystal_density_diffrn 1.353
_exptl_crystal_density_method 'not measured'
_exptl_crystal_description block
_exptl_crystal_F_000 166
_exptl_crystal_size_max 0.1
_exptl_crystal_size_mid 0.08
_exptl_crystal_size_min 0.08
_refine_diff_density_max 0.228
_refine_diff_density_min -0.285
_refine_ls_extinction_method none
_refine_ls_goodness_of_fit_ref 1.016
_refine_ls_hydrogen_treatment constr
_refine_ls_matrix_type full
_refine_ls_number_parameters 109
_refine_ls_number_reflns 1710
_refine_ls_number_restraints 0
_refine_ls_restrained_S_all 1.016
_refine_ls_R_factor_all 0.0478
_refine_ls_R_factor_gt 0.0407
_refine_ls_shift/su_max 0.000
_refine_ls_shift/su_mean 0.000
_refine_ls_structure_factor_coef Fsqd
_refine_ls_weighting_details 'calc w=1/[\s^2^(Fo^2^)+(0.0756P)^2^+0.0718P] where P=(Fo^2^+2Fc^2^)/3'
_refine_ls_weighting_scheme calc
_refine_ls_wR_factor_gt 0.1141
_refine_ls_wR_factor_ref 0.1217
_reflns_number_gt 1508
_reflns_number_total 1710
_reflns_threshold_expression >2sigma(I)
_cod_data_source_file su2430.cif
_cod_data_source_block I
_cod_database_code 2235620
_cod_database_fobs_code 2235620

loop_
_symmetry_equiv_pos_site_id
_symmetry_equiv_pos_as_xyz
1 x,y,z
2 -x,-y,-z

loop_
_atom_site_aniso_label
_atom_site_aniso_U_11
_atom_site_aniso_U_22
_atom_site_aniso_U_33
_atom_site_aniso_U_12
_atom_site_aniso_U_13
_atom_site_aniso_U_23
O1 0.0223(5) 0.0187(4) 0.0173(4) 0.0091(3) -0.0109(3) -0.0080(3)
N1 0.0141(5) 0.0152(5) 0.0162(5) 0.0017(4) -0.0086(4) -0.0022(4)
C1 0.0254(6) 0.0225(6) 0.0209(6) 0.0061(5) -0.0105(5) -0.0083(5)
C2 0.0206(6) 0.0183(6) 0.0204(6) 0.0069(4) -0.0071(4) -0.0061(5)
C3 0.0218(6) 0.0209(6) 0.0208(6) 0.0085(5) -0.0101(5) -0.0098(5)
C4 0.0146(5) 0.0156(5) 0.0135(5) -0.0005(4) -0.0045(4) -0.0027(4)
C5 0.0166(6) 0.0146(5) 0.0184(6) 0.0037(4) -0.0076(4) -0.0021(4)
C6 0.0205(6) 0.0132(5) 0.0225(6) 0.0049(4) -0.0069(5) -0.0069(4)
C7 0.0194(6) 0.0170(5) 0.0184(5) 0.0014(4) -0.0082(4) -0.0065(4)
C8 0.0126(5) 0.0136(5) 0.0175(5) -0.0001(4) -0.0050(4) -0.0028(4)
C9 0.0142(5) 0.0128(5) 0.0166(5) 0.0026(4) -0.0044(4) -0.0044(4)
C10 0.0150(5) 0.0152(5) 0.0160(5) 0.0000(4) -0.0067(4) -0.0050(4)

loop_
_atom_site_type_symbol
_atom_site_label
_atom_site_fract_x
_atom_site_fract_y
_atom_site_fract_z
_atom_site_U_iso_or_equiv
_atom_site_thermal_displace_type
_atom_site_calc_flag
_atom_site_refinement_flags
_atom_site_occupancy
O O1 0.26162(18) 0.81143(9) 0.53750(8) 0.0186(3) Uani d . 1.000
N N1 0.9141(2) 0.53809(10) 0.94457(10) 0.0154(3) Uani d . 1.000
C C1 0.1926(3) 0.64779(13) 0.28726(13) 0.0223(3) Uani d . 1.000
C C2 0.2727(3) 0.67068(13) 0.38360(13) 0.0201(3) Uani d . 1.000
C C3 0.3877(3) 0.68058(13) 0.50670(13) 0.0202(3) Uani d . 1.000
C C4 0.3322(2) 0.82703(12) 0.65948(12) 0.0150(3) Uani d . 1.000
C C5 0.1900(3) 0.94943(13) 0.69477(13) 0.0173(3) Uani d . 1.000
C C6 0.2352(3) 0.97068(12) 0.81942(13) 0.0186(3) Uani d . 1.000
C C7 0.4213(3) 0.87082(13) 0.90930(13) 0.0176(3) Uani d . 1.000
C C8 0.5677(2) 0.75107(12) 0.87209(12) 0.0151(3) Uani d . 1.000
C C9 0.5252(2) 0.72894(12) 0.74544(12) 0.0148(3) Uani d . 1.000
C C10 0.7639(2) 0.65050(12) 0.96900(12) 0.0150(3) Uani d . 1.000
H H1 0.13000 0.62990 0.21190 0.0270 Uiso c R 1.000
H H3A 0.33630 0.59000 0.59440 0.0240 Uiso c R 1.000
H H3B 0.60440 0.68700 0.48080 0.0240 Uiso c R 1.000
H H5 0.06580 1.01620 0.63490 0.0210 Uiso c R 1.000
H H6 0.14090 1.05210 0.84350 0.0220 Uiso c R 1.000
H H7 0.44750 0.88440 0.99420 0.0210 Uiso c R 1.000
H H9 0.62480 0.64970 0.71920 0.0180 Uiso c R 1.000
H H10 0.78030 0.66930 1.05280 0.0180 Uiso c R 1.000

loop_
_atom_type_symbol
_atom_type_description
_atom_type_scat_dispersion_real
_atom_type_scat_dispersion_imag
_atom_type_scat_source
C C 0.0033 0.0016 'International Tables Vol C Tables 4.2.6.8 and 6.1.1.4'
H H 0.0000 0.0000 'International Tables Vol C Tables 4.2.6.8 and 6.1.1.4'
N N 0.0061 0.0033 'International Tables Vol C Tables 4.2.6.8 and 6.1.1.4'
O O 0.0106 0.0060 'International Tables Vol C Tables 4.2.6.8 and 6.1.1.4'

loop_
_geom_angle_atom_site_label_1
_geom_angle_atom_site_label_2
_geom_angle_atom_site_label_3
_geom_angle_site_symmetry_1
_geom_angle
_geom_angle_publ_flag
C3 O1 C4 . 115.61(9) no
N1 N1 C10 2_767 111.29(9) no
C1 C2 C3 . 173.13(14) no
O1 C3 C2 . 109.82(11) no
O1 C4 C5 . 115.01(10) no
O1 C4 C9 . 124.05(11) no
C5 C4 C9 . 120.93(11) no
C4 C5 C6 . 119.44(12) no
C5 C6 C7 . 120.38(12) no
C6 C7 C8 . 120.04(11) no
C7 C8 C9 . 120.09(10) no
C7 C8 C10 . 117.97(10) no
C9 C8 C10 . 121.94(10) no
C4 C9 C8 . 119.08(11) no
N1 C10 C8 . 123.54(10) no
C2 C1 H1 . 180.00 no
O1 C3 H3A . 110.00 no
O1 C3 H3B . 110.00 no
C2 C3 H3A . 110.00 no
C2 C3 H3B . 110.00 no
H3A C3 H3B . 108.00 no
C4 C5 H5 . 120.00 no
C6 C5 H5 . 120.00 no
C5 C6 H6 . 120.00 no
C7 C6 H6 . 120.00 no
C6 C7 H7 . 120.00 no
C8 C7 H7 . 120.00 no
C4 C9 H9 . 120.00 no
C8 C9 H9 . 120.00 no
N1 C10 H10 . 118.00 no
C8 C10 H10 . 118.00 no

loop_
_geom_bond_atom_site_label_1
_geom_bond_atom_site_label_2
_geom_bond_site_symmetry_2
_geom_bond_distance
_geom_bond_publ_flag
O1 C3 . 1.4247(16) no
O1 C4 . 1.3763(13) no
N1 C10 . 1.2808(15) no
N1 N1 2_767 1.4158(13) no
C1 C2 . 1.1883(18) no
C2 C3 . 1.4632(18) no
C4 C5 . 1.3951(18) no
C4 C9 . 1.3899(15) no
C5 C6 . 1.3817(17) no
C6 C7 . 1.3941(18) no
C7 C8 . 1.3883(18) no
C8 C9 . 1.4009(16) no
C8 C10 . 1.4649(15) no
C1 H1 . 0.9300 no
C3 H3A . 0.9700 no
C3 H3B . 0.9700 no
C5 H5 . 0.9300 no
C6 H6 . 0.9300 no
C7 H7 . 0.9300 no
C9 H9 . 0.9300 no
C10 H10 . 0.9300 no

loop_
_geom_hbond_atom_site_label_D
_geom_hbond_atom_site_label_H
_geom_hbond_atom_site_label_A
_geom_hbond_site_symmetry_A
_geom_hbond_distance_DH
_geom_hbond_distance_HA
_geom_hbond_distance_DA
_geom_hbond_angle_DHA
_geom_hbond_publ_flag
C5 H5 O1 2_576 0.93 2.52 3.4467(16) 177 yes

loop_
_geom_torsion_atom_site_label_1
_geom_torsion_atom_site_label_2
_geom_torsion_atom_site_label_3
_geom_torsion_atom_site_label_4
_geom_torsion_site_symmetry_1
_geom_torsion_site_symmetry_3
_geom_torsion_site_symmetry_4
_geom_torsion
_geom_torsion_publ_flag
C3 O1 C4 C9 . . . 3.31(15) no
C4 O1 C3 C2 . . . 174.74(10) no
C3 O1 C4 C5 . . . -175.53(10) no
C10 N1 N1 C10 . 2_767 2_767 179.98(10) no
N1 N1 C10 C8 2_767 . . 179.47(9) no
O1 C4 C5 C6 . . . 177.00(11) no
C9 C4 C5 C6 . . . -1.88(18) no
C5 C4 C9 C8 . . . 2.29(16) no
O1 C4 C9 C8 . . . -176.49(10) no
C4 C5 C6 C7 . . . 0.0(2) no
C5 C6 C7 C8 . . . 1.4(2) no
C6 C7 C8 C10 . . . 179.20(11) no
C6 C7 C8 C9 . . . -0.97(18) no
C7 C8 C9 C4 . . . -0.85(16) no
C7 C8 C10 N1 . . . -178.79(11) no
C9 C8 C10 N1 . . . 1.38(17) no
C10 C8 C9 C4 . . . 178.97(10) no
